data_7020836
loop_
_publ_author_name
'Cai, Weizhao'
'Katrusiak, Andrzej'

_publ_section_title
;
 Structure of the high-pressure phase IV of KH2PO4 (KDP).
;
_journal_issue 4
_journal_name_full 'Dalton transactions (Cambridge, England : 2003)'
_journal_page_first 863
_journal_page_last 866
_journal_paper_doi 10.1039/c2dt32131a
_journal_volume 42
_journal_year 2013
_chemical_formula_moiety 'H2 O4 P, K'
_chemical_formula_sum 'H2 K O4 P'
_chemical_formula_weight 136.09
_chemical_name_common PotassiumDihydrogenPhosphate
_chemical_name_systematic
; 
 ? 
;
_space_group_IT_number 14
_symmetry_cell_setting monoclinic
_symmetry_space_group_name_Hall '-P 2ybc'
_symmetry_space_group_name_H-M 'P 1 21/c 1'
_atom_sites_solution_hydrogens geom
_atom_sites_solution_primary direct
_atom_sites_solution_secondary difmap
_audit_creation_method SHELXL-97
_cell_angle_alpha 90.00
_cell_angle_beta 91.53(7)
_cell_angle_gamma 90.00
_cell_formula_units_Z 4
_cell_length_a 6.148(5)
_cell_length_b 4.484(11)
_cell_length_c 13.909(11)
_cell_measurement_pressure 1110000
_cell_measurement_reflns_used 1063
_cell_measurement_temperature 296(2)
_cell_measurement_theta_max 28.55
_cell_measurement_theta_min 4.48
_cell_volume 383.3(10)
_computing_cell_refinement 'CrysAlis (Oxford Diffraction, 2004)'
_computing_data_collection 'CrysAlis (Oxford Diffraction, 2004)'
_computing_data_reduction 'CrysAlisRED (Oxford Diffraction, 2004)'
_computing_molecular_graphics 'Mercury (Macrae et al., 2008)'
_computing_publication_material 'SHELXL-97 (Sheldrick, 2008)'
_computing_structure_refinement 'SHELXL-97 (Sheldrick, 2008)'
_computing_structure_solution 'SHELXS-97 (Sheldrick, 2008)'
_diffrn_ambient_temperature 296(2)
_diffrn_measured_fraction_theta_full 0.176
_diffrn_measured_fraction_theta_max 0.176
_diffrn_measurement_device_type 'Kuma KM4CCD \k geometry'
_diffrn_measurement_method
;HP omega scans - for more details see:
A. Budzianowski, A. Katrusiak in High-Pressure Crystallography
(Eds.: A. Katrusiak, P. F. McMillan),
Dordrecht: Kluwer Acad. Publ., 2004 pp.157-168
;
_diffrn_radiation_monochromator graphite
_diffrn_radiation_source 'fine-focus sealed tube'
_diffrn_radiation_type MoK\a
_diffrn_radiation_wavelength 0.71073
_diffrn_reflns_av_R_equivalents 0.2501
_diffrn_reflns_av_sigmaI/netI 0.1382
_diffrn_reflns_limit_h_max 8
_diffrn_reflns_limit_h_min -8
_diffrn_reflns_limit_k_max 1
_diffrn_reflns_limit_k_min -1
_diffrn_reflns_limit_l_max 17
_diffrn_reflns_limit_l_min -18
_diffrn_reflns_number 1063
_diffrn_reflns_theta_full 28.55
_diffrn_reflns_theta_max 28.55
_diffrn_reflns_theta_min 4.48
_exptl_absorpt_coefficient_mu 1.661
_exptl_absorpt_correction_T_max 0.6577
_exptl_absorpt_correction_T_min 0.3528
_exptl_absorpt_correction_type analytical
_exptl_absorpt_process_details
;
Katrusiak, A. (2003). REDSHABS - Program for correcting
reflections intensities for DAC absorption, gasket shadowing
and sample crystal absorption. Adam Mickiewicz University, Pozna\'n.
Katrusiak, A. (2004). Z. Kristallogr. 219, 461-467
;
_exptl_crystal_colour colourless
_exptl_crystal_density_diffrn 2.358
_exptl_crystal_density_method 'not measured'
_exptl_crystal_description triangle
_exptl_crystal_F_000 272
_exptl_crystal_size_max 0.35
_exptl_crystal_size_mid 0.18
_exptl_crystal_size_min 0.15
_refine_diff_density_max 0.259
_refine_diff_density_min -0.264
_refine_diff_density_rms 0.069
_refine_ls_extinction_method none
_refine_ls_goodness_of_fit_ref 1.388
_refine_ls_hydrogen_treatment constr
_refine_ls_matrix_type full
_refine_ls_number_parameters 56
_refine_ls_number_reflns 172
_refine_ls_number_restraints 36
_refine_ls_restrained_S_all 1.261
_refine_ls_R_factor_all 0.1589
_refine_ls_R_factor_gt 0.1368
_refine_ls_shift/su_max 0.000
_refine_ls_shift/su_mean 0.000
_refine_ls_structure_factor_coef Fsqd
_refine_ls_weighting_details 'calc w=1/[\s^2^(Fo^2^)+(0.0717P)^2^+4.4679P] where P=(Fo^2^+2Fc^2^)/3'
_refine_ls_weighting_scheme calc
_refine_ls_wR_factor_gt 0.2738
_refine_ls_wR_factor_ref 0.2888
_reflns_number_gt 147
_reflns_number_total 172
_reflns_threshold_expression >2sigma(I)
_cod_data_source_file c2dt32131a.txt
_cod_data_source_block KDP_1.11GPa_CSD-424767
_cod_original_cell_volume 383.3(11)
_cod_original_sg_symbol_H-M P21/c
_cod_database_code 7020836

loop_
_symmetry_equiv_pos_as_xyz
'x, y, z'
'-x, y+1/2, -z+1/2'
'-x, -y, -z'
'x, -y-1/2, z-1/2'

loop_
_atom_site_label
_atom_site_type_symbol
_atom_site_fract_x
_atom_site_fract_y
_atom_site_fract_z
_atom_site_U_iso_or_equiv
_atom_site_adp_type
_atom_site_occupancy
_atom_site_symmetry_multiplicity
_atom_site_calc_flag
_atom_site_refinement_flags
K1 K 0.7622(8) 0.508(3) 0.6259(3) 0.033(4) Uani 1 1 d U
P1 P 0.7468(12) 0.480(5) 0.8713(5) 0.052(5) Uani 1 1 d U
O1 O 0.662(2) 0.165(8) 0.8040(9) 0.022(5) Uani 1 1 d U
H1 H 0.7433 -0.0314 0.8054 0.034 Uiso 1 1 d .
O2 O 0.849(3) 0.707(14) 0.8076(13) 0.067(7) Uani 1 1 d U
O3 O 0.542(2) 0.603(9) 0.9223(9) 0.036(6) Uani 1 1 d U
H2 H 0.5290 0.5182 0.9741 0.054 Uiso 0.50 1 calc PR
O4 O 0.8972(17) 0.257(11) 0.9373(7) 0.018(5) Uani 1 1 d U
H3 H 0.9671 0.3542 0.9773 0.027 Uiso 0.50 1 calc PR

loop_
_atom_site_aniso_label
_atom_site_aniso_U_11
_atom_site_aniso_U_22
_atom_site_aniso_U_33
_atom_site_aniso_U_23
_atom_site_aniso_U_13
_atom_site_aniso_U_12
K1 0.030(3) 0.036(13) 0.035(3) 0.006(3) 0.006(2) -0.009(4)
P1 0.048(4) 0.054(13) 0.053(4) 0.005(6) -0.008(4) 0.007(6)
O1 0.016(5) 0.023(13) 0.027(6) -0.001(8) -0.019(5) 0.006(9)
O2 0.062(9) 0.067(14) 0.072(8) 0.002(10) -0.006(7) 0.003(10)
O3 0.036(7) 0.035(14) 0.037(7) 0.002(8) 0.015(5) 0.004(9)
O4 0.013(5) 0.017(13) 0.025(5) -0.003(8) 0.012(4) 0.003(9)

loop_
_atom_type_symbol
_atom_type_description
_atom_type_scat_dispersion_real
_atom_type_scat_dispersion_imag
_atom_type_scat_source
O O 0.0106 0.0060 'International Tables Vol C Tables 4.2.6.8 and 6.1.1.4'
H H 0.0000 0.0000 'International Tables Vol C Tables 4.2.6.8 and 6.1.1.4'
P P 0.1023 0.0942 'International Tables Vol C Tables 4.2.6.8 and 6.1.1.4'
K K 0.2009 0.2494 'International Tables Vol C Tables 4.2.6.8 and 6.1.1.4'

loop_
_geom_angle_atom_site_label_1
_geom_angle_atom_site_label_2
_geom_angle_atom_site_label_3
_geom_angle
_geom_angle_site_symmetry_1
_geom_angle_site_symmetry_3
O4 K1 O3 141.6(7) 2_756 2_646
O4 K1 O2 92.0(9) 2_756 .
O3 K1 O2 125.0(10) 2_646 .
O4 K1 O2 68.5(12) 2_756 2_746
O3 K1 O2 109.2(14) 2_646 2_746
O2 K1 O2 73.4(5) . 2_746
O4 K1 O1 140.0(15) 2_756 2_656
O3 K1 O1 67.7(9) 2_646 2_656
O2 K1 O1 76.4(5) . 2_656
O2 K1 O1 139.0(6) 2_746 2_656
O4 K1 O1 134.3(5) 2_756 .
O3 K1 O1 72.6(6) 2_646 .
O2 K1 O1 55.8(12) . .
O2 K1 O1 71.3(7) 2_746 .
O1 K1 O1 68.9(3) 2_656 .
O4 K1 O4 67.9(13) 2_756 4_565
O3 K1 O4 73.8(7) 2_646 4_565
O2 K1 O4 152.3(6) . 4_565
O2 K1 O4 81.3(8) 2_746 4_565
O1 K1 O4 131.2(4) 2_656 4_565
O1 K1 O4 125.7(10) . 4_565
O4 K1 O3 92.5(10) 2_756 2_656
O3 K1 O3 96.2(5) 2_646 2_656
O2 K1 O3 91.2(12) . 2_656
O2 K1 O3 154.5(13) 2_746 2_656
O1 K1 O3 50.5(7) 2_656 2_656
O1 K1 O3 117.0(6) . 2_656
O4 K1 O3 107.9(8) 4_565 2_656
O4 K1 P1 113.9(4) 2_756 .
O3 K1 P1 100.8(5) 2_646 .
O2 K1 P1 25.1(11) . .
O2 K1 P1 72.9(4) 2_746 .
O1 K1 P1 67.9(3) 2_656 .
O1 K1 P1 31.0(7) . .
O4 K1 P1 150.3(9) 4_565 .
O3 K1 P1 101.6(4) 2_656 .
O4 K1 P1 22.0(6) 2_756 2_756
O3 K1 P1 163.2(4) 2_646 2_756
O2 K1 P1 70.3(9) . 2_756
O2 K1 P1 66.0(11) 2_746 2_756
O1 K1 P1 127.1(7) 2_656 2_756
O1 K1 P1 118.2(4) . 2_756
O4 K1 P1 89.5(6) 4_565 2_756
O3 K1 P1 89.9(6) 2_656 2_756
P1 K1 P1 93.2(3) . 2_756
O4 K1 P1 116.6(11) 2_756 2_656
O3 K1 P1 79.0(7) 2_646 2_656
O2 K1 P1 87.1(8) . 2_656
O2 K1 P1 160.3(7) 2_746 2_656
O1 K1 P1 26.7(6) 2_656 2_656
O1 K1 P1 95.2(5) . 2_656
O4 K1 P1 118.5(5) 4_565 2_656
O3 K1 P1 24.3(4) 2_656 2_656
P1 K1 P1 88.0(3) . 2_656
P1 K1 P1 111.0(7) 2_756 2_656
O4 K1 P1 67.7(10) 2_756 2_746
O3 K1 P1 97.3(8) 2_646 2_746
O2 K1 P1 93.3(8) . 2_746
O2 K1 P1 19.9(7) 2_746 2_746
O1 K1 P1 149.6(7) 2_656 2_746
O1 K1 P1 81.5(5) . 2_746
O4 K1 P1 62.0(5) 4_565 2_746
O3 K1 P1 159.8(5) 2_656 2_746
P1 K1 P1 90.6(3) . 2_746
P1 K1 P1 73.2(2) 2_756 2_746
P1 K1 P1 175.7(6) 2_656 2_746
O2 P1 O3 113(2) . .
O2 P1 O4 120.6(13) . .
O3 P1 O4 114.4(11) . .
O2 P1 O1 110.6(17) . .
O3 P1 O1 107.1(14) . .
O4 P1 O1 88(2) . .
O2 P1 K1 50.3(14) . .
O3 P1 K1 118.9(8) . .
O4 P1 K1 123.7(10) . .
O1 P1 K1 61.0(7) . .
O2 P1 K1 92.2(14) . 2_746
O3 P1 K1 150.2(11) . 2_746
O4 P1 K1 35.8(5) . 2_746
O1 P1 K1 77.1(9) . 2_746
K1 P1 K1 89.3(3) . 2_746
O2 P1 K1 138.3(8) . 2_646
O3 P1 K1 61.0(13) . 2_646
O4 P1 K1 96.2(14) . 2_646
O1 P1 K1 47.6(5) . 2_646
K1 P1 K1 94.4(3) . 2_646
K1 P1 K1 111.0(7) 2_746 2_646
O2 P1 K1 40.9(8) . 2_756
O3 P1 K1 114.9(15) . 2_756
O4 P1 K1 86.5(12) . 2_756
O1 P1 K1 136.0(5) . 2_756
K1 P1 K1 86.8(3) . 2_756
K1 P1 K1 73.2(2) 2_746 2_756
K1 P1 K1 175.7(6) 2_646 2_756
P1 O1 K1 105.7(8) . 2_646
P1 O1 K1 87.9(12) . .
K1 O1 K1 127.6(5) 2_646 .
P1 O2 K1 105(2) . .
P1 O2 K1 119.2(10) . 2_756
K1 O2 K1 126.4(9) . 2_756
P1 O3 K1 133.7(13) . 2_656
P1 O3 K1 94.6(16) . 2_646
K1 O3 K1 96.2(5) 2_656 2_646
P1 O4 K1 122.2(6) . 2_746
P1 O4 K1 124.5(7) . 4_566
K1 O4 K1 112.1(13) 2_746 4_566

loop_
_geom_bond_atom_site_label_1
_geom_bond_atom_site_label_2
_geom_bond_distance
_geom_bond_site_symmetry_2
K1 O4 2.55(2) 2_756
K1 O3 2.68(3) 2_646
K1 O2 2.72(3) .
K1 O2 2.88(3) 2_746
K1 O1 2.897(17) 2_656
K1 O1 2.99(2) .
K1 O4 3.02(2) 4_565
K1 O3 3.31(4) 2_656
K1 P1 3.419(9) .
K1 P1 3.684(16) 2_756
K1 P1 3.778(17) 2_656
K1 P1 3.837(18) 2_746
P1 O2 1.50(5) .
P1 O3 1.56(2) .
P1 O4 1.63(4) .
P1 O1 1.76(4) .
P1 K1 3.684(16) 2_746
P1 K1 3.778(17) 2_646
P1 K1 3.837(18) 2_756
O1 K1 2.897(17) 2_646
O2 K1 2.88(3) 2_756
O3 K1 2.68(3) 2_656
O3 K1 3.31(4) 2_646
O4 K1 2.55(2) 2_746
O4 K1 3.02(2) 4_566
